data_4516223
loop_
_publ_author_name
'Gair, Joseph J.'
'Haines, Brandon E.'
'Filatov, Alexander S.'
'Musaev, Djamaladdin G.'
'Lewis, Jared C.'

_publ_section_title
;
 Di-Palladium Complexes are Active Catalysts for Mono-N-Protected Amino
 Acid-Accelerated Enantioselective C--H Functionalization
;
_journal_name_full 'ACS Catalysis'
_journal_page_first 11386
_journal_paper_doi 10.1021/acscatal.9b03887
_journal_year 2019
_chemical_absolute_configuration ad
_chemical_formula_moiety 'C22 H28 N2 O4 Pd, H2 O'
_chemical_formula_sum 'C22 H30 N2 O5 Pd'
_chemical_formula_weight 508.88
_space_group_crystal_system tetragonal
_space_group_IT_number 96
_space_group_name_Hall 'P 4nw 2abw'
_space_group_name_H-M_alt 'P 43 21 2'
_atom_sites_solution_hydrogens mixed
_atom_sites_solution_primary dual
_atom_sites_solution_secondary difmap
_audit_creation_date 2018-03-19
_audit_creation_method
;
Olex2 1.2
(compiled 2017.08.10 svn.r3458 for OlexSys, GUI svn.r5381)
;
_cell_angle_alpha 90
_cell_angle_beta 90
_cell_angle_gamma 90
_cell_formula_units_Z 4
_cell_length_a 6.0598(4)
_cell_length_b 6.0598(4)
_cell_length_c 60.491(4)
_cell_measurement_reflns_used 9987
_cell_measurement_temperature 100(2)
_cell_measurement_theta_max 25.02
_cell_measurement_theta_min 2.69
_cell_volume 2221.3(3)
_computing_cell_refinement 'SAINT V.8.35A (Bruker AXS Inc., 2013)'
_computing_data_collection 'APEX3 v.2015.9-0 (Bruker AXS Inc., 2015)'
_computing_data_reduction 'SAINT V.8.35A (Bruker AXS Inc., 2013)'
_computing_molecular_graphics
;
OLEX2: a complete structure solution, refinement and analysis program 
Dolomanov et al., 2009

Mercury: visualization and analysis of crystal structures
Macrae, et al., 2006

O. V. Dolomanov, L. J. Bourhis, R. J. Gildea, J. A. K. Howard and H. Puschmann.
J. Appl. Cryst. (2009). 42, 339-341;

C. F. Macrae, P. R. Edgington, P. McCabe, E. Pidcock, G. P. Shields, R. Taylor,
M. Towler and J. van de Streek, J. Appl. Cryst. (2006). 39, 453-457.
;
_computing_publication_material
;
 APEX3 v.2015.5-2 (Bruker AXS Inc., 2015)
 OLEX2 (Dolomanov et al., 2009)
;
_computing_structure_refinement 'ShelXL (Sheldrick, 2015)'
_computing_structure_solution 'ShelXT (Sheldrick, 2015)'
_diffrn_ambient_temperature 100(2)
_diffrn_detector 'Bruker PHOTON 100'
_diffrn_detector_area_resol_mean 10.4167
_diffrn_detector_type CMOS
_diffrn_measured_fraction_theta_full 0.999
_diffrn_measured_fraction_theta_max 0.994
_diffrn_measurement_device_type 'Bruker D8 Venture'
_diffrn_measurement_method 'omega and phi scans'
_diffrn_radiation_monochromator mirrors
_diffrn_radiation_type MoK\a
_diffrn_radiation_wavelength 0.71073
_diffrn_reflns_av_R_equivalents 0.0520
_diffrn_reflns_av_unetI/netI 0.0337
_diffrn_reflns_Laue_measured_fraction_full 0.999
_diffrn_reflns_Laue_measured_fraction_max 0.994
_diffrn_reflns_limit_h_max 7
_diffrn_reflns_limit_h_min -7
_diffrn_reflns_limit_k_max 7
_diffrn_reflns_limit_k_min -7
_diffrn_reflns_limit_l_max 72
_diffrn_reflns_limit_l_min -77
_diffrn_reflns_number 56359
_diffrn_reflns_point_group_measured_fraction_full 1.000
_diffrn_reflns_point_group_measured_fraction_max 0.993
_diffrn_reflns_theta_full 25.242
_diffrn_reflns_theta_max 27.022
_diffrn_reflns_theta_min 2.694
_diffrn_source 'micro-focus X-ray tube'
_diffrn_source_type 'INCOATEC ImuS'
_diffrn_standards_number 0
_exptl_absorpt_coefficient_mu 0.870
_exptl_absorpt_correction_T_max 0.7455
_exptl_absorpt_correction_T_min 0.6996
_exptl_absorpt_correction_type multi-scan
_exptl_absorpt_process_details
;
SADABS-2016/2 (Bruker,2016/2) was used for absorption correction. 
wR2(int) was 0.1091 before and 0.0604 after correction. 
The Ratio of minimum to maximum transmission is 0.9384. 
;
_exptl_crystal_colour yellow
_exptl_crystal_colour_primary yellow
_exptl_crystal_density_diffrn 1.522
_exptl_crystal_description block
_exptl_crystal_F_000 1048
_exptl_crystal_size_max 0.256
_exptl_crystal_size_mid 0.091
_exptl_crystal_size_min 0.02
_refine_diff_density_max 0.997
_refine_diff_density_min -1.279
_refine_diff_density_rms 0.110
_refine_ls_abs_structure_details
;
 Flack x determined using 713 quotients [(I+)-(I-)]/[(I+)+(I-)]
 (Parsons, Flack and Wagner, Acta Cryst. B69 (2013) 249-259).
;
_refine_ls_abs_structure_Flack -0.002(11)
_refine_ls_extinction_method none
_refine_ls_goodness_of_fit_ref 1.056
_refine_ls_hydrogen_treatment constr
_refine_ls_matrix_type full
_refine_ls_number_parameters 142
_refine_ls_number_reflns 2416
_refine_ls_number_restraints 0
_refine_ls_restrained_S_all 1.056
_refine_ls_R_factor_all 0.0517
_refine_ls_R_factor_gt 0.0455
_refine_ls_shift/su_max 0.000
_refine_ls_shift/su_mean 0.000
_refine_ls_structure_factor_coef Fsqd
_refine_ls_weighting_details 'w=1/[\s^2^(Fo^2^)+(0.0250P)^2^+13.6090P] where P=(Fo^2^+2Fc^2^)/3'
_refine_ls_weighting_scheme calc
_refine_ls_wR_factor_gt 0.0984
_refine_ls_wR_factor_ref 0.1005
_reflns_Friedel_coverage 0.520
_reflns_Friedel_fraction_full 1.000
_reflns_Friedel_fraction_max 0.993
_reflns_number_gt 2292
_reflns_number_total 2416
_reflns_threshold_expression 'I > 2\s(I)'
_cod_data_source_file cs9b03887_si_002.cif
_cod_data_source_block 10_Pd_PheNMe2_2
_cod_database_code 4516223
_shelx_shelxl_version_number 2018/3
_shelx_space_group_comment
;
The symmetry employed for this shelxl refinement is uniquely defined
by the following loop, which should always be used as a source of
symmetry information in preference to the above space-group names.
They are only intended as comments.
;
_shelx_estimated_absorpt_t_max 0.983
_shelx_estimated_absorpt_t_min 0.808
_olex2_refinement_description
;
1. Fixed Uiso
 At 1.2 times of:
  All C(H) groups, All C(H,H) groups
 At 1.5 times of:
  All C(H,H,H) groups, All O(H,H) groups
2. Others
 Fixed Sof: H3BB(0.5) H3AA(0.5)
3.a Free rotating group:
 O3(H3BB,H3AA)
3.b Ternary CH refined with riding coordinates:
 C2(H2)
3.c Secondary CH2 refined with riding coordinates:
 C5(H5A,H5B)
3.d Aromatic/amide H refined with riding coordinates:
 C7(H7), C8(H8), C9(H9), C10(H10), C11(H11)
3.e Idealised Me refined as rotating group:
 C3(H3A,H3B,H3C), C4(H4A,H4B,H4C)
;
_olex2_submission_special_instructions 'No special instructions were received'

loop_
_space_group_symop_operation_xyz
'x, y, z'
'-x, -y, z+1/2'
'-y+1/2, x+1/2, z+3/4'
'y+1/2, -x+1/2, z+1/4'
'-x+1/2, y+1/2, -z+3/4'
'x+1/2, -y+1/2, -z+1/4'
'y, x, -z'
'-y, -x, -z+1/2'

loop_
_atom_site_label
_atom_site_type_symbol
_atom_site_fract_x
_atom_site_fract_y
_atom_site_fract_z
_atom_site_U_iso_or_equiv
_atom_site_adp_type
_atom_site_occupancy
_atom_site_site_symmetry_order
_atom_site_calc_flag
_atom_site_refinement_flags_posn
_atom_site_refinement_flags_adp
_atom_site_refinement_flags_occupancy
_atom_site_disorder_assembly
_atom_site_disorder_group
Pd1 Pd 0.46911(6) 0.46911(6) 0.500000 0.01329(17) Uani 1 2 d S T P . .
O1 O 0.6886(7) 0.2694(7) 0.48534(6) 0.0184(9) Uani 1 1 d . . . . .
O2 O 0.7994(8) 0.1687(8) 0.45193(7) 0.0244(10) Uani 1 1 d . . . . .
N1 N 0.3891(8) 0.5526(9) 0.46833(8) 0.0165(10) Uani 1 1 d . . . . .
C1 C 0.6634(11) 0.2569(10) 0.46380(10) 0.0147(13) Uani 1 1 d . . . . .
C2 C 0.4505(12) 0.3517(10) 0.45491(9) 0.0170(12) Uani 1 1 d . . . . .
H2 H 0.333581 0.238872 0.457797 0.020 Uiso 1 1 calc R . . . .
C3 C 0.1554(11) 0.6087(11) 0.46594(10) 0.0188(14) Uani 1 1 d . . . . .
H3A H 0.064845 0.482386 0.470401 0.028 Uiso 1 1 calc GR . . . .
H3B H 0.124352 0.645641 0.450479 0.028 Uiso 1 1 calc GR . . . .
H3C H 0.120635 0.735757 0.475344 0.028 Uiso 1 1 calc GR . . . .
C4 C 0.5265(12) 0.7454(10) 0.46211(10) 0.0193(14) Uani 1 1 d . . . . .
H4A H 0.497081 0.867584 0.472303 0.029 Uiso 1 1 calc GR . . . .
H4B H 0.490371 0.790950 0.446994 0.029 Uiso 1 1 calc GR . . . .
H4C H 0.682886 0.704939 0.462923 0.029 Uiso 1 1 calc GR . . . .
C5 C 0.4543(12) 0.3885(10) 0.42986(9) 0.0231(13) Uani 1 1 d . . . . .
H5A H 0.340323 0.498901 0.425962 0.028 Uiso 1 1 calc R . . . .
H5B H 0.599620 0.450020 0.425633 0.028 Uiso 1 1 calc R . . . .
C6 C 0.4135(11) 0.1811(11) 0.41675(9) 0.0205(15) Uani 1 1 d . . . . .
C7 C 0.5791(12) 0.0941(12) 0.40352(10) 0.0258(17) Uani 1 1 d . . . . .
H7 H 0.719993 0.162623 0.403019 0.031 Uiso 1 1 calc R . . . .
C8 C 0.5377(14) -0.0942(12) 0.39095(11) 0.0307(17) Uani 1 1 d . . . . .
H8 H 0.651477 -0.154010 0.381961 0.037 Uiso 1 1 calc R . . . .
C9 C 0.3364(14) -0.1935(13) 0.39140(11) 0.0299(18) Uani 1 1 d . . . . .
H9 H 0.309074 -0.320212 0.382563 0.036 Uiso 1 1 calc R . . . .
C10 C 0.1721(12) -0.1094(11) 0.40474(10) 0.0258(15) Uani 1 1 d . . . . .
H10 H 0.032490 -0.180489 0.405394 0.031 Uiso 1 1 calc R . . . .
C11 C 0.2103(11) 0.0782(12) 0.41715(10) 0.0223(15) Uani 1 1 d . . . . .
H11 H 0.095391 0.137102 0.426055 0.027 Uiso 1 1 calc R . . . .
O3 O 0.1253(8) 0.1253(8) 0.500000 0.0407(19) Uani 1 2 d S T P . .
H3BB H 0.160879 -0.012166 0.497318 0.061 Uiso 0.5 1 d G . . A 1
H3AA H 0.001128 0.143294 0.492992 0.061 Uiso 0.5 1 d G . . B -1

loop_
_atom_site_aniso_label
_atom_site_aniso_U_11
_atom_site_aniso_U_22
_atom_site_aniso_U_33
_atom_site_aniso_U_23
_atom_site_aniso_U_13
_atom_site_aniso_U_12
Pd1 0.0130(2) 0.0130(2) 0.0139(3) -0.00030(16) 0.00030(16) 0.0012(2)
O1 0.021(2) 0.022(3) 0.0121(19) -0.0010(17) 0.0007(17) 0.0035(17)
O2 0.023(3) 0.031(3) 0.019(2) -0.004(2) 0.005(2) 0.0016(19)
N1 0.018(2) 0.017(3) 0.015(2) 0.001(2) -0.0007(18) -0.003(2)
C1 0.017(3) 0.013(3) 0.013(3) 0.000(2) 0.002(2) -0.008(2)
C2 0.023(3) 0.019(3) 0.009(3) 0.000(2) -0.002(3) -0.003(3)
C3 0.019(3) 0.022(3) 0.016(3) 0.000(3) -0.001(3) -0.002(3)
C4 0.022(4) 0.019(3) 0.017(3) 0.004(2) -0.002(3) -0.003(3)
C5 0.031(3) 0.024(3) 0.014(3) 0.002(2) 0.002(3) 0.004(3)
C6 0.029(4) 0.026(4) 0.006(3) 0.004(3) -0.006(3) 0.003(3)
C7 0.024(4) 0.037(4) 0.016(3) 0.001(3) 0.001(3) 0.003(3)
C8 0.036(4) 0.042(4) 0.015(3) -0.003(3) 0.000(3) 0.014(4)
C9 0.048(5) 0.028(4) 0.014(3) -0.004(3) -0.008(3) 0.005(3)
C10 0.032(4) 0.026(4) 0.019(3) 0.007(3) -0.006(3) -0.004(3)
C11 0.028(4) 0.027(4) 0.012(3) 0.000(3) 0.002(3) 0.005(3)
O3 0.031(2) 0.031(2) 0.061(5) 0.012(3) -0.012(3) -0.001(3)

loop_
_atom_type_symbol
_atom_type_description
_atom_type_scat_dispersion_real
_atom_type_scat_dispersion_imag
_atom_type_scat_source
C C 0.0033 0.0016 'International Tables Vol C Tables 4.2.6.8 and 6.1.1.4'
H H 0.0000 0.0000 'International Tables Vol C Tables 4.2.6.8 and 6.1.1.4'
N N 0.0061 0.0033 'International Tables Vol C Tables 4.2.6.8 and 6.1.1.4'
O O 0.0106 0.0060 'International Tables Vol C Tables 4.2.6.8 and 6.1.1.4'
Pd Pd -0.9988 1.0072 'International Tables Vol C Tables 4.2.6.8 and 6.1.1.4'

loop_
_geom_angle_atom_site_label_1
_geom_angle_atom_site_label_2
_geom_angle_atom_site_label_3
_geom_angle
_geom_angle_site_symmetry_1
_geom_angle_site_symmetry_3
O1 Pd1 O1 175.2(3) . 7_556
O1 Pd1 N1 83.81(18) . .
O1 Pd1 N1 96.16(18) 7_556 .
O1 Pd1 N1 96.16(18) . 7_556
O1 Pd1 N1 83.80(18) 7_556 7_556
N1 Pd1 N1 179.2(3) 7_556 .
C1 O1 Pd1 113.3(4) . .
C2 N1 Pd1 104.3(3) . .
C3 N1 Pd1 112.4(4) . .
C3 N1 C2 111.9(5) . .
C3 N1 C4 109.6(5) . .
C4 N1 Pd1 107.5(4) . .
C4 N1 C2 111.1(5) . .
O1 C1 C2 115.5(5) . .
O2 C1 O1 122.1(6) . .
O2 C1 C2 122.4(5) . .
N1 C2 C1 109.0(5) . .
N1 C2 H2 106.4 . .
N1 C2 C5 114.7(5) . .
C1 C2 H2 106.4 . .
C1 C2 C5 113.2(6) . .
C5 C2 H2 106.4 . .
N1 C3 H3A 109.5 . .
N1 C3 H3B 109.5 . .
N1 C3 H3C 109.5 . .
H3A C3 H3B 109.5 . .
H3A C3 H3C 109.5 . .
H3B C3 H3C 109.5 . .
N1 C4 H4A 109.5 . .
N1 C4 H4B 109.5 . .
N1 C4 H4C 109.5 . .
H4A C4 H4B 109.5 . .
H4A C4 H4C 109.5 . .
H4B C4 H4C 109.5 . .
C2 C5 H5A 108.9 . .
C2 C5 H5B 108.9 . .
H5A C5 H5B 107.7 . .
C6 C5 C2 113.4(5) . .
C6 C5 H5A 108.9 . .
C6 C5 H5B 108.9 . .
C7 C6 C5 120.1(7) . .
C11 C6 C5 120.9(6) . .
C11 C6 C7 118.9(6) . .
C6 C7 H7 120.1 . .
C6 C7 C8 119.7(7) . .
C8 C7 H7 120.1 . .
C7 C8 H8 119.6 . .
C9 C8 C7 120.8(7) . .
C9 C8 H8 119.6 . .
C8 C9 H9 120.1 . .
C8 C9 C10 119.7(7) . .
C10 C9 H9 120.1 . .
C9 C10 H10 120.0 . .
C9 C10 C11 120.1(7) . .
C11 C10 H10 120.0 . .
C6 C11 C10 120.8(7) . .
C6 C11 H11 119.6 . .
C10 C11 H11 119.6 . .
H3BB O3 H3AA 104.0 . .

loop_
_geom_bond_atom_site_label_1
_geom_bond_atom_site_label_2
_geom_bond_distance
_geom_bond_site_symmetry_2
Pd1 O1 2.005(4) .
Pd1 O1 2.005(4) 7_556
Pd1 N1 2.040(5) .
Pd1 N1 2.040(5) 7_556
O1 C1 1.314(7) .
O2 C1 1.217(7) .
N1 C2 1.510(8) .
N1 C3 1.463(8) .
N1 C4 1.483(8) .
C1 C2 1.511(9) .
C2 H2 1.0000 .
C2 C5 1.532(7) .
C3 H3A 0.9800 .
C3 H3B 0.9800 .
C3 H3C 0.9800 .
C4 H4A 0.9800 .
C4 H4B 0.9800 .
C4 H4C 0.9800 .
C5 H5A 0.9900 .
C5 H5B 0.9900 .
C5 C6 1.507(9) .
C6 C7 1.388(9) .
C6 C11 1.380(10) .
C7 H7 0.9500 .
C7 C8 1.394(10) .
C8 H8 0.9500 .
C8 C9 1.361(12) .
C9 H9 0.9500 .
C9 C10 1.379(10) .
C10 H10 0.9500 .
C10 C11 1.382(9) .
C11 H11 0.9500 .
O3 H3BB 0.8758 .
O3 H3AA 0.8707 .
